data_7229033
loop_
_publ_author_name
'Ribeiro, Eloisa O.'
'de Campos, Nath\'alia R.'
'Doriguetto, Ant\^onio C.'
'Barros, Wdeson P.'
'Ribeiro, Marcos A.'
'De Paula, Elgte E. B.'
'Stumpf, Humberto O.'
'Lloret, Francesc'
'Julve, Miguel'
'Marinho, Maria V.'

_publ_section_title
;
 Study of the complex formation between the [Cu(bpca)]+ secondary building
 unit and the aromatic N donors 2,3,5,6-tetra(2-pyridyl)pyrazine (tppz)
 and 1,3-bis(4-pyridyl)propane (bpp)
;
_journal_name_full CrystEngComm
_journal_paper_doi 10.1039/C7CE01230F
_journal_year 2017
_chemical_absolute_configuration ad
_chemical_formula_moiety 'C48 H32 Cu2 N12 O4, 2(N O3), 5(H2 O)'
_chemical_formula_sum 'C48 H42 Cu2 N14 O15'
_chemical_formula_weight 1182.06
_chemical_name_systematic
;
 ?
;
_space_group_IT_number 9
_symmetry_cell_setting monoclinic
_symmetry_Int_Tables_number 9
_symmetry_space_group_name_Hall 'C -2yc'
_symmetry_space_group_name_H-M 'C 1 c 1'
_atom_sites_solution_hydrogens mixed
_audit_creation_date 2017-06-28T19:29:52-00:00
_audit_creation_method 'WinGX routine CIF_UPDATE'
_audit_update_record
;
2017-06-29 deposited with the CCDC.
2017-08-14 downloaded from the CCDC.
;
_cell_angle_alpha 90
_cell_angle_beta 102.68(3)
_cell_angle_gamma 90
_cell_formula_units_Z 8
_cell_length_a 22.185(4)
_cell_length_b 18.725(4)
_cell_length_c 23.730(5)
_cell_measurement_reflns_used 127033
_cell_measurement_temperature 298(2)
_cell_measurement_theta_max 25.35
_cell_measurement_theta_min 1.438
_cell_volume 9617(4)
_computing_cell_refinement 'SAINT v8.34A (Bruker, 2013)'
_computing_data_reduction 'SAINT v8.34A (Bruker, 2013)'
_computing_molecular_graphics 'Olex2 (Dolomanov et al., 2009)'
_computing_publication_material 'Olex2 (Dolomanov et al., 2009)'
_computing_structure_refinement 'SHELXL-2013 (Sheldrick, 2013)'
_diffrn_ambient_temperature 298(2)
_diffrn_measured_fraction_theta_full 0.933
_diffrn_measured_fraction_theta_max 1
_diffrn_measurement_device_type 'Bruker APEX-II CCD'
_diffrn_measurement_method '\f and \w scans'
_diffrn_radiation_type MoK\a
_diffrn_radiation_wavelength 0.71073
_diffrn_reflns_av_R_equivalents 0.0959
_diffrn_reflns_av_unetI/netI 0.0675
_diffrn_reflns_Laue_measured_fraction_full 0.933
_diffrn_reflns_Laue_measured_fraction_max 1
_diffrn_reflns_limit_h_max 26
_diffrn_reflns_limit_h_min -26
_diffrn_reflns_limit_k_max 22
_diffrn_reflns_limit_k_min -22
_diffrn_reflns_limit_l_max 28
_diffrn_reflns_limit_l_min -28
_diffrn_reflns_number 127033
_diffrn_reflns_point_group_measured_fraction_full 0.933
_diffrn_reflns_point_group_measured_fraction_max 1
_diffrn_reflns_theta_full 26
_diffrn_reflns_theta_max 25.35
_diffrn_reflns_theta_min 1.438
_diffrn_standards_number 0
_exptl_absorpt_coefficient_mu 0.973
_exptl_absorpt_correction_T_max 0.7411
_exptl_absorpt_correction_T_min 0.6712
_exptl_absorpt_correction_type multi-scan
_exptl_absorpt_process_details
;
        SADABS-2014/5 (Bruker,2014) was used for absorption correction.
        wR2(int) was 0.0799 before and 0.0705 after correction.
        The Ratio of minimum to maximum transmission is 0.9057.
        The \l/2 correction factor is 0.00150.
;
_exptl_crystal_colour pink
_exptl_crystal_density_diffrn 1.633
_exptl_crystal_description block
_exptl_crystal_F_000 4848
_exptl_crystal_preparation ', Magnetic properties'
_exptl_crystal_size_max 0.2
_exptl_crystal_size_mid 0.2
_exptl_crystal_size_min 0.175
_refine_diff_density_max 0.557
_refine_diff_density_min -0.493
_refine_diff_density_rms 0.077
_refine_ls_abs_structure_details
;
 Flack x determined using 6131 quotients [(I+)-(I-)]/[(I+)+(I-)]
 (Parsons and Flack (2004), Acta Cryst. A60, s61).
;
_refine_ls_abs_structure_Flack 0.014(5)
_refine_ls_extinction_method none
_refine_ls_goodness_of_fit_ref 1.037
_refine_ls_hydrogen_treatment constr
_refine_ls_matrix_type full
_refine_ls_number_parameters 1438
_refine_ls_number_reflns 17639
_refine_ls_number_restraints 2
_refine_ls_restrained_S_all 1.037
_refine_ls_R_factor_all 0.0665
_refine_ls_R_factor_gt 0.0438
_refine_ls_shift/su_max 0.001
_refine_ls_shift/su_mean 0
_refine_ls_structure_factor_coef Fsqd
_refine_ls_weighting_details 'w=1/[\s^2^(Fo^2^)+(0.0340P)^2^+17.1995P] where P=(Fo^2^+2Fc^2^)/3'
_refine_ls_weighting_scheme calc
_refine_ls_wR_factor_gt 0.0834
_refine_ls_wR_factor_ref 0.0915
_reflns_Friedel_coverage 0.999
_reflns_Friedel_fraction_full 0.933
_reflns_Friedel_fraction_max 1
_reflns_number_gt 14429
_reflns_number_total 17639
_reflns_threshold_expression 'I > 2\s(I)'
_cod_data_source_file c7ce01230f2.cif
_cod_data_source_block 1
_cod_original_cell_volume 9618(3)
_cod_original_sg_symbol_H-M 'C c'
_cod_database_code 7229033

loop_
_symmetry_equiv_pos_as_xyz
'x, y, z'
'x, -y, z+1/2'
'x+1/2, y+1/2, z'
'x+1/2, -y+1/2, z+1/2'

loop_
_atom_site_label
_atom_site_type_symbol
_atom_site_fract_x
_atom_site_fract_y
_atom_site_fract_z
_atom_site_U_iso_or_equiv
_atom_site_adp_type
_atom_site_occupancy
_atom_site_site_symmetry_order
_atom_site_calc_flag
_atom_site_refinement_flags_posn
_atom_site_refinement_flags_adp
Cu1 Cu 0.11278(3) 0.80458(4) 0.59250(4) 0.0142(2) Uani 1 1 d . .
Cu2 Cu 0.41677(3) 0.85527(4) 0.58587(3) 0.01241(19) Uani 1 1 d . .
O1 O -0.0142(2) 0.9573(3) 0.5733(2) 0.0253(12) Uani 1 1 d . .
O2 O 0.0414(2) 0.9530(3) 0.4762(2) 0.0222(12) Uani 1 1 d . .
O3 O 0.4230(2) 0.7290(2) 0.4512(2) 0.0189(11) Uani 1 1 d . .
O4 O 0.5177(2) 0.6938(3) 0.5469(2) 0.0258(12) Uani 1 1 d . .
N1 N 0.0771(2) 0.8293(3) 0.6599(3) 0.0164(13) Uani 1 1 d . .
N2 N 0.0644(2) 0.8837(3) 0.5585(2) 0.0137(13) Uani 1 1 d . .
N3 N 0.1326(2) 0.8000(3) 0.5145(3) 0.0141(13) Uani 1 1 d . .
N4 N 0.1464(2) 0.7119(3) 0.6239(2) 0.0108(12) Uani 1 1 d . .
N5 N 0.2152(2) 0.8311(3) 0.6351(2) 0.0125(12) Uani 1 1 d . .
N6 N 0.3376(2) 0.8264(3) 0.6341(2) 0.0115(12) Uani 1 1 d . .
N7 N 0.3048(2) 0.6616(3) 0.5780(3) 0.0150(13) Uani 1 1 d . .
N8 N 0.2146(3) 0.9929(3) 0.5756(3) 0.0175(13) Uani 1 1 d . .
N9 N 0.4013(2) 0.9456(3) 0.6236(2) 0.0111(12) Uani 1 1 d . .
N10 N 0.3529(2) 0.8685(3) 0.5125(2) 0.0139(13) Uani 1 1 d . .
N11 N 0.4402(2) 0.7773(3) 0.5432(2) 0.0125(12) Uani 1 1 d . .
N12 N 0.4908(2) 0.8238(3) 0.6446(2) 0.0120(12) Uani 1 1 d . .
C1 C 0.0897(3) 0.8015(4) 0.7118(3) 0.0226(17) Uani 1 1 d . .
H1 H 0.1161 0.7624 0.7188 0.027 Uiso 1 1 calc R U
C93 C 0.3947(3) 0.6842(3) 0.6527(3) 0.0140(15) Uani 1 1 d . .
H93 H 0.4147 0.7131 0.6829 0.017 Uiso 1 1 calc R U
C2 C 0.0658(3) 0.8273(4) 0.7560(3) 0.0246(18) Uani 1 1 d . .
H2 H 0.0754 0.806 0.7923 0.029 Uiso 1 1 calc R U
C3 C 0.0276(3) 0.8850(4) 0.7458(4) 0.0278(19) Uani 1 1 d . .
H3 H 0.0112 0.9042 0.7753 0.033 Uiso 1 1 calc R U
C95 C 0.3911(3) 0.5819(4) 0.5942(3) 0.0219(17) Uani 1 1 d . .
H95 H 0.4091 0.5407 0.5835 0.026 Uiso 1 1 calc R U
C4 C 0.0135(3) 0.9145(4) 0.6916(3) 0.0213(17) Uani 1 1 d . .
H4 H -0.013 0.9535 0.6837 0.026 Uiso 1 1 calc R U
C5 C 0.0389(3) 0.8858(4) 0.6496(3) 0.0177(16) Uani 1 1 d . .
C6 C 0.0266(3) 0.9131(4) 0.5897(3) 0.0178(16) Uani 1 1 d . .
C7 C 0.0664(3) 0.9031(4) 0.5040(3) 0.0181(16) Uani 1 1 d . .
C8 C 0.1055(3) 0.8526(4) 0.4791(3) 0.0156(16) Uani 1 1 d . .
C9 C 0.1107(3) 0.8578(4) 0.4232(3) 0.0197(17) Uani 1 1 d . .
H9 H 0.0925 0.8956 0.4002 0.024 Uiso 1 1 calc R U
C10 C 0.1435(3) 0.8062(4) 0.4014(3) 0.0244(18) Uani 1 1 d . .
H10 H 0.1463 0.8074 0.3629 0.029 Uiso 1 1 calc R U
C11 C 0.1720(4) 0.7528(4) 0.4377(3) 0.0261(19) Uani 1 1 d . .
H11 H 0.1951 0.7178 0.4242 0.031 Uiso 1 1 calc R U
C12 C 0.1659(3) 0.7518(4) 0.4937(3) 0.0224(17) Uani 1 1 d . .
H12 H 0.1857 0.7161 0.5181 0.027 Uiso 1 1 calc R U
C13 C 0.1095(3) 0.6582(4) 0.6309(3) 0.0191(17) Uani 1 1 d . .
H13 H 0.0673 0.6626 0.6159 0.023 Uiso 1 1 calc R U
C14 C 0.1316(3) 0.5964(4) 0.6596(3) 0.0169(16) Uani 1 1 d . .
H14 H 0.1049 0.5594 0.6637 0.02 Uiso 1 1 calc R U
C15 C 0.1934(3) 0.5905(4) 0.6817(3) 0.0166(15) Uani 1 1 d . .
H15 H 0.2095 0.5493 0.7011 0.02 Uiso 1 1 calc R U
C16 C 0.2318(3) 0.6463(3) 0.6752(3) 0.0150(15) Uani 1 1 d . .
H16 H 0.274 0.6433 0.6909 0.018 Uiso 1 1 calc R U
C17 C 0.2072(3) 0.7063(4) 0.6455(3) 0.0128(15) Uani 1 1 d . .
C18 C 0.2439(3) 0.7692(3) 0.6377(3) 0.0119(15) Uani 1 1 d . .
C19 C 0.2465(3) 0.8914(3) 0.6341(3) 0.0109(15) Uani 1 1 d . .
C20 C 0.2089(3) 0.9568(3) 0.6224(3) 0.0120(15) Uani 1 1 d . .
C22 C 0.1776(3) 1.0482(4) 0.5603(3) 0.0211(17) Uani 1 1 d . .
H22 H 0.1806 1.074 0.5276 0.025 Uiso 1 1 calc R U
C23 C 0.1343(3) 1.0694(4) 0.5913(3) 0.0209(17) Uani 1 1 d . .
H23 H 0.1073 1.1068 0.5781 0.025 Uiso 1 1 calc R U
C24 C 0.1320(3) 1.0347(4) 0.6409(3) 0.0208(18) Uani 1 1 d . .
H24 H 0.1055 1.0505 0.6637 0.025 Uiso 1 1 calc R U
C94 C 0.4218(3) 0.6233(4) 0.6385(3) 0.0176(17) Uani 1 1 d . .
H94 H 0.4609 0.6102 0.6589 0.021 Uiso 1 1 calc R U
C25 C 0.1690(3) 0.9761(4) 0.6571(3) 0.0151(15) Uani 1 1 d . .
H25 H 0.1673 0.9504 0.6902 0.018 Uiso 1 1 calc R U
C26 C 0.3100(3) 0.8885(3) 0.6389(3) 0.0102(14) Uani 1 1 d . .
C27 C 0.3510(3) 0.9515(3) 0.6463(3) 0.0108(14) Uani 1 1 d . .
C28 C 0.3401(3) 1.0112(4) 0.6752(3) 0.0141(15) Uani 1 1 d . .
H28 H 0.3055 1.0141 0.6912 0.017 Uiso 1 1 calc R U
C97 C 0.3056(3) 0.7663(3) 0.6321(3) 0.0091(14) Uani 1 1 d . .
C29 C 0.3812(3) 1.0675(4) 0.6806(3) 0.0145(15) Uani 1 1 d . .
H29 H 0.3745 1.109 0.6997 0.017 Uiso 1 1 calc R U
C30 C 0.4320(3) 1.0611(4) 0.6571(3) 0.0162(16) Uani 1 1 d . .
H30 H 0.4601 1.0984 0.6598 0.019 Uiso 1 1 calc R U
C31 C 0.4408(3) 0.9993(4) 0.6299(3) 0.0164(16) Uani 1 1 d . .
H31 H 0.4761 0.9947 0.6151 0.02 Uiso 1 1 calc R U
C32 C 0.5121(3) 0.8490(4) 0.6964(3) 0.0172(16) Uani 1 1 d . .
H32 H 0.4948 0.8906 0.7074 0.021 Uiso 1 1 calc R U
C33 C 0.5590(3) 0.8166(4) 0.7354(3) 0.0176(16) Uani 1 1 d . .
H33 H 0.5732 0.836 0.772 0.021 Uiso 1 1 calc R U
C34 C 0.5844(3) 0.7550(4) 0.7194(3) 0.0217(17) Uani 1 1 d . .
H34 H 0.6155 0.7313 0.7452 0.026 Uiso 1 1 calc R U
C35 C 0.5631(3) 0.7291(4) 0.6647(3) 0.0202(17) Uani 1 1 d . .
H35 H 0.5801 0.6879 0.6526 0.024 Uiso 1 1 calc R U
C36 C 0.5168(3) 0.7644(4) 0.6284(3) 0.0148(16) Uani 1 1 d . .
C37 C 0.4916(3) 0.7397(4) 0.5678(3) 0.0156(15) Uani 1 1 d . .
C92 C 0.3363(3) 0.7014(4) 0.6206(3) 0.0121(14) Uani 1 1 d . .
C38 C 0.4112(3) 0.7702(4) 0.4871(3) 0.0151(15) Uani 1 1 d . .
C39 C 0.3588(3) 0.8210(3) 0.4711(3) 0.0127(15) Uani 1 1 d . .
C40 C 0.3227(3) 0.8246(4) 0.4173(3) 0.0199(16) Uani 1 1 d . .
H40 H 0.3281 0.7921 0.3892 0.024 Uiso 1 1 calc R U
C41 C 0.2783(3) 0.8760(5) 0.4045(4) 0.0276(19) Uani 1 1 d . .
H41 H 0.2528 0.8789 0.3679 0.033 Uiso 1 1 calc R U
C42 C 0.2721(3) 0.9230(4) 0.4464(3) 0.0214(17) Uani 1 1 d . .
H42 H 0.2424 0.9587 0.4386 0.026 Uiso 1 1 calc R U
C43 C 0.3093(3) 0.9176(4) 0.4993(3) 0.0173(16) Uani 1 1 d . .
H43 H 0.304 0.9497 0.5277 0.021 Uiso 1 1 calc R U
C96 C 0.3326(3) 0.6027(4) 0.5655(3) 0.0192(16) Uani 1 1 d . .
H96 H 0.3115 0.5737 0.5358 0.023 Uiso 1 1 calc R U
Cu3 Cu 0.58530(3) 0.80617(4) 0.48173(3) 0.01237(19) Uani 1 1 d . .
Cu4 Cu 0.89296(3) 0.85773(4) 0.49801(4) 0.0146(2) Uani 1 1 d . .
O5 O 0.4701(2) 0.9570(3) 0.5117(2) 0.0229(12) Uani 1 1 d . .
O6 O 0.5741(2) 0.9487(2) 0.6047(2) 0.0193(11) Uani 1 1 d . .
O7 O 0.9628(2) 0.7183(3) 0.6226(2) 0.0269(13) Uani 1 1 d . .
O8 O 1.0138(2) 0.6981(3) 0.5241(2) 0.0299(13) Uani 1 1 d . .
N13 N 0.5180(2) 0.8378(3) 0.4167(2) 0.0131(13) Uani 1 1 d . .
N14 N 0.5552(2) 0.8828(3) 0.5198(2) 0.0125(12) Uani 1 1 d . .
N15 N 0.6436(2) 0.7972(3) 0.5590(2) 0.0129(12) Uani 1 1 d . .
N18 N 0.6044(2) 0.7152(3) 0.4476(2) 0.0106(12) Uani 1 1 d . .
N17 N 0.6687(2) 0.8339(3) 0.4416(2) 0.0119(12) Uani 1 1 d . .
N16 N 0.6936(3) 0.9948(3) 0.5050(3) 0.0175(13) Uani 1 1 d . .
N19 N 0.7924(2) 0.8305(3) 0.4497(2) 0.0116(13) Uani 1 1 d . .
N21 N 0.8604(2) 0.9498(3) 0.4655(2) 0.0117(12) Uani 1 1 d . .
N20 N 0.7889(2) 0.6682(3) 0.5066(3) 0.0170(13) Uani 1 1 d . .
N23 N 0.8667(2) 0.8646(3) 0.5738(3) 0.0151(13) Uani 1 1 d . .
N24 N 0.9381(2) 0.7780(3) 0.5350(3) 0.0159(13) Uani 1 1 d . .
N25 N 0.9350(2) 0.8307(3) 0.4351(2) 0.0142(13) Uiso 1 1 d . .
C44 C 0.6876(3) 0.7491(4) 0.5769(3) 0.0184(16) Uani 1 1 d . .
H44 H 0.6935 0.7133 0.5515 0.022 Uiso 1 1 calc R U
C45 C 0.7242(3) 0.7502(4) 0.6308(3) 0.0227(18) Uani 1 1 d . .
H45 H 0.7544 0.7154 0.642 0.027 Uiso 1 1 calc R U
C46 C 0.7163(3) 0.8027(4) 0.6683(3) 0.0188(16) Uani 1 1 d . .
H46 H 0.7404 0.8035 0.7057 0.023 Uiso 1 1 calc R U
C47 C 0.6717(3) 0.8548(4) 0.6501(3) 0.0179(16) Uani 1 1 d . .
H47 H 0.6662 0.892 0.6744 0.021 Uiso 1 1 calc R U
C48 C 0.6366(3) 0.8497(3) 0.5958(3) 0.0117(15) Uani 1 1 d . .
C49 C 0.5845(3) 0.9001(3) 0.5745(3) 0.0133(15) Uani 1 1 d . .
C50 C 0.5021(3) 0.9159(4) 0.4918(3) 0.0126(15) Uiso 1 1 d . .
C51 C 0.4850(3) 0.8930(3) 0.4310(3) 0.0118(15) Uani 1 1 d . .
C52 C 0.4398(3) 0.9251(4) 0.3912(3) 0.0189(16) Uani 1 1 d . .
H52 H 0.4174 0.9628 0.4019 0.023 Uiso 1 1 calc R U
C53 C 0.4274(3) 0.9017(4) 0.3350(3) 0.0203(16) Uani 1 1 d . .
H53 H 0.3967 0.9233 0.3072 0.024 Uiso 1 1 calc R U
C54 C 0.4609(3) 0.8462(4) 0.3208(3) 0.0257(18) Uani 1 1 d . .
H54 H 0.4534 0.8296 0.283 0.031 Uiso 1 1 calc R U
C55 C 0.5056(3) 0.8150(4) 0.3625(3) 0.0210(17) Uani 1 1 d . .
H55 H 0.5279 0.7768 0.3525 0.025 Uiso 1 1 calc R U
C56 C 0.5659(3) 0.6596(4) 0.4392(3) 0.0147(16) Uani 1 1 d . .
H56 H 0.5293 0.663 0.4522 0.018 Uiso 1 1 calc R U
C57 C 0.5771(3) 0.5980(4) 0.4126(3) 0.0159(16) Uani 1 1 d . .
H57 H 0.5495 0.56 0.4085 0.019 Uiso 1 1 calc R U
C58 C 0.6301(3) 0.5933(4) 0.3920(3) 0.0153(15) Uani 1 1 d . .
H58 H 0.6383 0.5526 0.3725 0.018 Uiso 1 1 calc R U
C59 C 0.6709(3) 0.6495(3) 0.4006(3) 0.0140(15) Uani 1 1 d . .
H59 H 0.7073 0.647 0.3874 0.017 Uiso 1 1 calc R U
C60 C 0.6576(3) 0.7092(3) 0.4288(3) 0.0114(14) Uani 1 1 d . .
C61 C 0.6972(3) 0.7721(3) 0.4389(3) 0.0111(15) Uani 1 1 d . .
C62 C 0.7002(3) 0.8940(3) 0.4460(3) 0.0116(15) Uani 1 1 d . .
C63 C 0.6676(3) 0.9592(3) 0.4574(3) 0.0117(14) Uani 1 1 d . .
C64 C 0.6129(3) 0.9798(4) 0.4217(3) 0.0144(15) Uani 1 1 d . .
H64 H 0.5966 0.9546 0.388 0.017 Uiso 1 1 calc R U
C65 C 0.5829(3) 1.0383(4) 0.4368(3) 0.0172(16) Uani 1 1 d . .
H65 H 0.5458 1.0535 0.4135 0.021 Uiso 1 1 calc R U
C66 C 0.6079(3) 1.0737(4) 0.4862(3) 0.0195(17) Uani 1 1 d . .
H66 H 0.5877 1.1126 0.4979 0.023 Uiso 1 1 calc R U
C67 C 0.6636(3) 1.0511(4) 0.5184(3) 0.0211(17) Uani 1 1 d . .
H67 H 0.6813 1.0767 0.5516 0.025 Uiso 1 1 calc R U
C68 C 0.7625(3) 0.8926(3) 0.4449(3) 0.0096(14) Uani 1 1 d . .
C69 C 0.7612(3) 0.7699(3) 0.4480(3) 0.0109(14) Uani 1 1 d . .
C70 C 0.7980(3) 0.7047(3) 0.4610(3) 0.0119(15) Uani 1 1 d . .
C71 C 0.8394(3) 0.6849(3) 0.4285(3) 0.0143(15) Uani 1 1 d . .
H71 H 0.8433 0.7112 0.3963 0.017 Uiso 1 1 calc R U
C72 C 0.8747(3) 0.6253(4) 0.4447(3) 0.0172(17) Uani 1 1 d . .
H72 H 0.9034 0.6107 0.4238 0.021 Uiso 1 1 calc R U
C73 C 0.8672(3) 0.5877(4) 0.4921(3) 0.0234(18) Uani 1 1 d . .
H73 H 0.8907 0.5472 0.5043 0.028 Uiso 1 1 calc R U
C74 C 0.8241(3) 0.6114(4) 0.5211(3) 0.0225(17) Uani 1 1 d . .
H74 H 0.8193 0.5856 0.5533 0.027 Uiso 1 1 calc R U
C75 C 0.8001(3) 0.9556(3) 0.4411(3) 0.0142(15) Uani 1 1 d . .
C76 C 0.7762(3) 1.0172(4) 0.4122(3) 0.0142(15) Uani 1 1 d . .
H76 H 0.7346 1.0201 0.394 0.017 Uiso 1 1 calc R U
C77 C 0.8149(3) 1.0738(4) 0.4108(3) 0.0209(17) Uani 1 1 d . .
H77 H 0.7999 1.1159 0.392 0.025 Uiso 1 1 calc R U
C78 C 0.8757(3) 1.0676(4) 0.4373(3) 0.0187(17) Uani 1 1 d . .
H78 H 0.9024 1.1061 0.438 0.022 Uiso 1 1 calc R U
C79 C 0.8971(3) 1.0051(4) 0.4625(3) 0.0179(16) Uani 1 1 d . .
H79 H 0.9391 1.0007 0.4784 0.021 Uiso 1 1 calc R U
C80 C 0.9265(3) 0.8578(4) 0.3826(3) 0.0220(17) Uani 1 1 d . .
H80 H 0.9049 0.9005 0.3746 0.026 Uiso 1 1 calc R U
C81 C 0.9485(3) 0.8250(4) 0.3395(3) 0.0248(18) Uani 1 1 d . .
H81 H 0.9416 0.8451 0.3028 0.03 Uiso 1 1 calc R U
C82 C 0.9804(3) 0.7630(4) 0.3507(4) 0.0282(19) Uani 1 1 d . .
H82 H 0.9943 0.7392 0.3216 0.034 Uiso 1 1 calc R U
C83 C 0.9917(3) 0.7359(4) 0.4056(4) 0.0277(19) Uani 1 1 d . .
H83 H 1.015 0.6946 0.4151 0.033 Uiso 1 1 calc R U
C84 C 0.9677(3) 0.7712(4) 0.4460(4) 0.0195(17) Uani 1 1 d . .
C85 C 0.9758(3) 0.7435(4) 0.5064(3) 0.0219(17) Uani 1 1 d . .
C86 C 0.9359(3) 0.7641(4) 0.5910(3) 0.0214(17) Uani 1 1 d . .
C87 C 0.8943(3) 0.8149(4) 0.6122(3) 0.0174(17) Uani 1 1 d . .
C88 C 0.8884(3) 0.8155(4) 0.6683(3) 0.0245(18) Uani 1 1 d . .
H88 H 0.9078 0.7809 0.6941 0.029 Uiso 1 1 calc R U
C89 C 0.8535(3) 0.8677(4) 0.6859(4) 0.0279(19) Uani 1 1 d . .
H89 H 0.849 0.8692 0.7239 0.033 Uiso 1 1 calc R U
C90 C 0.8256(3) 0.9175(4) 0.6473(4) 0.0228(18) Uani 1 1 d . .
H90 H 0.8022 0.9538 0.6585 0.027 Uiso 1 1 calc R U
C91 C 0.8325(3) 0.9132(4) 0.5915(4) 0.0189(17) Uani 1 1 d . .
H91 H 0.8119 0.9464 0.5649 0.023 Uiso 1 1 calc R U
O9 O 0.2951(3) 0.5179(4) 0.7742(3) 0.059(2) Uani 1 1 d G .
H9A H 0.3042 0.4727 0.7778 0.088 Uiso 1 1 d G U
H9B H 0.328 0.5422 0.7724 0.088 Uiso 1 1 d G U
O10 O 0.5615(4) 0.9941(4) 0.7647(3) 0.059(2) Uani 1 1 d G .
H10A H 0.5687 1.0388 0.774 0.088 Uiso 1 1 d G U
H10B H 0.5302 0.9791 0.7779 0.088 Uiso 1 1 d G U
O11 O 0.1846(3) 0.9646(3) 0.2987(3) 0.0469(17) Uani 1 1 d G .
H11A H 0.2007 0.9339 0.2788 0.07 Uiso 1 1 d G U
H11B H 0.1476 0.9508 0.3006 0.07 Uiso 1 1 d G U
O12 O 0.2076(4) 0.6786(4) 0.3347(3) 0.0582(19) Uani 1 1 d G .
H12A H 0.2392 0.6941 0.3221 0.087 Uiso 1 1 d G U
H12B H 0.1985 0.6356 0.3218 0.087 Uiso 1 1 d G U
O13 O 0.3990(3) 0.6872(3) 0.3311(3) 0.0548(18) Uani 1 1 d G .
H13A H 0.361 0.676 0.3151 0.082 Uiso 1 1 d G U
H13B H 0.4223 0.6495 0.3329 0.082 Uiso 1 1 d G U
O14 O 0.4104(3) 0.5368(3) 0.3233(3) 0.0483(17) Uani 1 1 d G .
H14A H 0.3828 0.5036 0.3227 0.072 Uiso 1 1 d G U
H14B H 0.446 0.5172 0.3235 0.072 Uiso 1 1 d G U
O15 O 0.2949(2) 0.3472(3) 0.3173(3) 0.0422(16) Uani 1 1 d G .
H15A H 0.297 0.3028 0.3068 0.063 Uiso 1 1 d G U
H15B H 0.2575 0.3567 0.3206 0.063 Uiso 1 1 d G U
O16 O 0.2977(3) 0.2159(3) 0.2648(3) 0.0451(16) Uani 1 1 d G .
H16A H 0.3336 0.1986 0.2629 0.068 Uiso 1 1 d G U
H16B H 0.276 0.1828 0.2768 0.068 Uiso 1 1 d G U
O17 O 0.7510(3) 0.5908(4) 0.3065(4) 0.057(2) Uani 1 1 d G .
H17A H 0.7554 0.5872 0.2711 0.085 Uiso 1 1 d G U
H17B H 0.7366 0.5508 0.3169 0.085 Uiso 1 1 d G U
O18 O 0.6857(3) 0.0600(3) 0.2720(3) 0.0543(18) Uani 1 1 d G .
H18A H 0.6528 0.0416 0.2805 0.082 Uiso 1 1 d G U
H18B H 0.7138 0.0271 0.2741 0.082 Uiso 1 1 d G U
O19 O 0.2345(3) 0.8035(3) 0.2799(3) 0.0505(18) Uani 1 1 d . .
O20 O 0.2728(4) 0.8936(4) 0.2470(4) 0.069(2) Uani 1 1 d . .
O21 O 0.3213(3) 0.7941(4) 0.2534(3) 0.0468(17) Uani 1 1 d . .
N26 N 0.2769(4) 0.8304(4) 0.2599(3) 0.042(2) Uani 1 1 d . .
O22 O 0.4724(2) 0.4553(3) 0.2566(2) 0.0374(14) Uani 1 1 d . .
O23 O 0.5571(3) 0.4711(3) 0.3200(2) 0.0368(14) Uani 1 1 d . .
O24 O 0.5571(3) 0.4082(3) 0.2455(3) 0.0526(18) Uani 1 1 d . .
N27 N 0.5293(3) 0.4441(4) 0.2746(3) 0.0321(17) Uiso 1 1 d . .
O25 O 0.4749(3) 0.0799(3) 0.3189(3) 0.0458(16) Uani 1 1 d . .
O26 O 0.4048(2) 0.1410(3) 0.2613(2) 0.0339(14) Uani 1 1 d . .
O27 O 0.3792(3) 0.0640(3) 0.3187(3) 0.0438(16) Uani 1 1 d . .
N28 N 0.4196(3) 0.0952(4) 0.2993(3) 0.0291(16) Uani 1 1 d . .
O28 O 0.5856(3) 0.8606(3) 0.2822(3) 0.0429(16) Uani 1 1 d . .
O29 O 0.6746(2) 0.9060(3) 0.3175(2) 0.0296(13) Uani 1 1 d . .
O30 O 0.6631(3) 0.7923(3) 0.3129(2) 0.0334(14) Uani 1 1 d . .
N29 N 0.6411(3) 0.8522(4) 0.3041(3) 0.0263(15) Uani 1 1 d . .

loop_
_atom_site_aniso_label
_atom_site_aniso_U_11
_atom_site_aniso_U_22
_atom_site_aniso_U_33
_atom_site_aniso_U_23
_atom_site_aniso_U_13
_atom_site_aniso_U_12
Cu1 0.0088(4) 0.0101(4) 0.0238(5) 0.0011(4) 0.0041(3) 0.0021(3)
Cu2 0.0089(4) 0.0088(4) 0.0196(5) -0.0027(4) 0.0034(3) 0.0012(3)
O1 0.020(3) 0.025(3) 0.032(3) 0.000(2) 0.007(2) 0.015(2)
O2 0.016(3) 0.018(3) 0.032(3) 0.008(2) 0.003(2) 0.006(2)
O3 0.022(3) 0.015(3) 0.021(3) -0.008(2) 0.008(2) -0.003(2)
O4 0.027(3) 0.023(3) 0.031(3) -0.002(3) 0.014(2) 0.012(2)
N1 0.012(3) 0.015(3) 0.024(4) 0.002(3) 0.006(3) -0.001(2)
N2 0.007(3) 0.013(3) 0.021(4) -0.002(3) 0.004(2) -0.001(2)
N3 0.009(3) 0.009(3) 0.024(3) -0.002(3) 0.003(2) -0.001(2)
N4 0.009(3) 0.005(3) 0.020(3) -0.003(2) 0.007(2) 0.000(2)
N5 0.008(3) 0.010(3) 0.019(3) 0.000(2) 0.002(2) 0.000(2)
N6 0.008(3) 0.009(3) 0.017(3) -0.002(2) 0.002(2) 0.002(2)
N7 0.014(3) 0.008(3) 0.024(4) -0.001(3) 0.006(3) 0.002(2)
N8 0.019(3) 0.010(3) 0.025(4) 0.004(3) 0.008(3) 0.003(3)
N9 0.009(3) 0.006(3) 0.018(3) -0.002(2) 0.003(2) -0.001(2)
N10 0.012(3) 0.007(3) 0.022(3) 0.003(2) 0.002(2) -0.001(2)
N11 0.013(3) 0.006(3) 0.020(3) -0.003(2) 0.007(3) -0.003(2)
N12 0.012(3) 0.006(3) 0.019(3) -0.003(2) 0.007(2) -0.004(2)
C1 0.025(4) 0.020(4) 0.024(5) 0.001(3) 0.009(3) 0.007(3)
C93 0.011(3) 0.008(3) 0.022(4) -0.002(3) 0.001(3) 0.000(3)
C2 0.028(4) 0.021(4) 0.027(5) -0.001(3) 0.012(4) 0.002(3)
C3 0.023(4) 0.029(5) 0.036(5) -0.009(4) 0.016(4) -0.008(4)
C95 0.016(4) 0.012(4) 0.041(5) -0.003(3) 0.014(3) 0.002(3)
C4 0.013(4) 0.019(4) 0.032(5) -0.007(4) 0.004(3) 0.000(3)
C5 0.011(4) 0.013(4) 0.026(5) -0.001(3) 0.001(3) -0.001(3)
C6 0.011(3) 0.008(4) 0.034(5) -0.011(3) 0.004(3) -0.001(3)
C7 0.008(3) 0.016(4) 0.028(5) -0.005(3) 0.001(3) -0.004(3)
C8 0.014(4) 0.010(4) 0.025(4) -0.003(3) 0.008(3) -0.006(3)
C9 0.019(4) 0.013(4) 0.025(4) 0.000(3) 0.002(3) -0.005(3)
C10 0.024(4) 0.028(5) 0.022(4) -0.004(4) 0.007(3) -0.006(4)
C11 0.028(4) 0.023(4) 0.030(5) -0.007(4) 0.014(4) 0.003(4)
C12 0.021(4) 0.013(4) 0.033(5) 0.000(3) 0.007(3) -0.001(3)
C13 0.011(4) 0.020(4) 0.027(4) -0.005(3) 0.006(3) -0.005(3)
C14 0.020(4) 0.009(4) 0.024(4) -0.001(3) 0.011(3) -0.004(3)
C15 0.020(4) 0.008(3) 0.023(4) 0.001(3) 0.007(3) 0.002(3)
C16 0.016(3) 0.008(3) 0.023(4) 0.000(3) 0.009(3) 0.008(3)
C17 0.011(3) 0.012(4) 0.017(4) -0.001(3) 0.006(3) 0.002(3)
C18 0.013(3) 0.009(4) 0.013(4) 0.000(3) 0.001(3) 0.002(3)
C19 0.012(3) 0.010(4) 0.011(4) 0.000(3) 0.003(3) 0.005(3)
C20 0.007(3) 0.003(3) 0.025(4) -0.004(3) 0.001(3) -0.002(3)
C22 0.017(4) 0.020(4) 0.024(4) 0.009(3) 0.000(3) 0.003(3)
C23 0.016(4) 0.014(4) 0.031(5) -0.001(3) 0.000(3) 0.010(3)
C24 0.012(4) 0.014(4) 0.036(5) -0.008(4) 0.006(3) 0.003(3)
C94 0.010(4) 0.013(4) 0.030(5) 0.006(3) 0.004(3) -0.002(3)
C25 0.013(3) 0.012(4) 0.020(4) -0.002(3) 0.004(3) -0.004(3)
C26 0.011(3) 0.009(3) 0.011(4) -0.001(3) 0.002(3) 0.001(3)
C27 0.009(3) 0.011(4) 0.013(4) 0.003(3) 0.002(3) 0.002(3)
C28 0.010(3) 0.013(4) 0.019(4) -0.002(3) 0.005(3) -0.001(3)
C97 0.006(3) 0.006(3) 0.014(4) 0.002(3) -0.001(3) -0.001(3)
C29 0.015(3) 0.007(3) 0.023(4) -0.003(3) 0.005(3) 0.002(3)
C30 0.020(4) 0.009(4) 0.019(4) -0.001(3) 0.002(3) -0.003(3)
C31 0.013(4) 0.016(4) 0.021(4) 0.002(3) 0.005(3) -0.005(3)
C32 0.015(4) 0.013(4) 0.026(4) 0.000(3) 0.009(3) 0.002(3)
C33 0.015(4) 0.018(4) 0.020(4) 0.000(3) 0.004(3) -0.006(3)
C34 0.014(4) 0.026(4) 0.024(5) 0.007(4) 0.002(3) 0.000(3)
C35 0.015(4) 0.016(4) 0.032(5) 0.006(3) 0.010(3) 0.005(3)
C36 0.006(3) 0.013(4) 0.026(4) 0.002(3) 0.007(3) 0.000(3)
C37 0.016(4) 0.011(4) 0.023(4) 0.001(3) 0.011(3) -0.001(3)
C92 0.011(3) 0.010(3) 0.017(4) 0.003(3) 0.005(3) -0.001(3)
C38 0.013(4) 0.013(4) 0.020(4) -0.001(3) 0.006(3) -0.009(3)
C39 0.011(3) 0.007(3) 0.021(4) -0.004(3) 0.005(3) -0.005(3)
C40 0.016(4) 0.026(4) 0.018(4) -0.005(3) 0.004(3) -0.004(3)
C41 0.018(4) 0.042(5) 0.020(4) 0.003(4) -0.002(3) 0.002(4)
C42 0.015(4) 0.018(4) 0.032(5) 0.003(4) 0.005(3) -0.003(3)
C43 0.019(4) 0.014(4) 0.019(4) -0.001(3) 0.005(3) 0.002(3)
C96 0.020(4) 0.012(4) 0.025(4) -0.002(3) 0.005(3) 0.006(3)
Cu3 0.0083(4) 0.0104(4) 0.0186(5) -0.0012(4) 0.0034(3) 0.0015(3)
Cu4 0.0086(4) 0.0092(4) 0.0256(5) 0.0007(4) 0.0029(3) 0.0018(3)
O5 0.018(3) 0.022(3) 0.028(3) -0.004(2) 0.006(2) 0.014(2)
O6 0.017(2) 0.018(3) 0.025(3) -0.005(2) 0.008(2) 0.004(2)
O7 0.017(3) 0.013(3) 0.047(4) 0.011(3) 0.000(2) 0.003(2)
O8 0.020(3) 0.020(3) 0.046(4) 0.000(3) -0.001(3) 0.012(2)
N13 0.007(3) 0.011(3) 0.021(4) -0.002(3) 0.002(2) -0.001(2)
N14 0.007(3) 0.012(3) 0.018(3) -0.003(2) 0.000(2) -0.002(2)
N15 0.013(3) 0.009(3) 0.019(3) -0.001(2) 0.008(2) 0.002(2)
N18 0.008(3) 0.007(3) 0.017(3) 0.003(2) 0.003(2) -0.001(2)
N17 0.011(3) 0.010(3) 0.016(3) -0.002(2) 0.004(2) -0.001(2)
N16 0.018(3) 0.011(3) 0.024(4) -0.003(3) 0.004(3) 0.001(3)
N19 0.007(3) 0.010(3) 0.019(3) 0.000(2) 0.003(2) 0.003(2)
N21 0.011(3) 0.004(3) 0.019(3) 0.000(2) 0.002(2) 0.002(2)
N20 0.012(3) 0.011(3) 0.029(4) 0.002(3) 0.005(3) 0.003(2)
N23 0.011(3) 0.010(3) 0.023(3) -0.004(3) 0.000(3) -0.002(2)
N24 0.010(3) 0.008(3) 0.029(4) 0.002(3) 0.002(3) -0.001(2)
C44 0.020(4) 0.021(4) 0.016(4) 0.000(3) 0.006(3) -0.001(3)
C45 0.022(4) 0.023(4) 0.021(5) 0.006(4) 0.002(3) 0.007(3)
C46 0.017(4) 0.021(4) 0.016(4) 0.006(3) -0.002(3) -0.003(3)
C47 0.022(4) 0.014(4) 0.019(4) -0.003(3) 0.007(3) -0.006(3)
C48 0.010(3) 0.009(3) 0.016(4) 0.003(3) 0.002(3) -0.005(3)
C49 0.012(3) 0.009(3) 0.021(4) 0.004(3) 0.010(3) -0.003(3)
C51 0.010(3) 0.005(3) 0.022(4) 0.001(3) 0.007(3) -0.002(3)
C52 0.012(4) 0.017(4) 0.029(5) 0.003(3) 0.005(3) 0.002(3)
C53 0.015(4) 0.019(4) 0.023(4) 0.003(3) -0.003(3) 0.002(3)
C54 0.026(4) 0.030(5) 0.018(4) -0.004(4) -0.003(3) 0.001(3)
C55 0.017(4) 0.015(4) 0.031(5) -0.004(3) 0.006(3) 0.005(3)
C56 0.012(3) 0.018(4) 0.013(4) 0.001(3) 0.001(3) -0.002(3)
C57 0.018(4) 0.008(4) 0.020(4) 0.000(3) 0.001(3) -0.003(3)
C58 0.017(4) 0.008(3) 0.021(4) 0.000(3) 0.004(3) 0.003(3)
C59 0.012(3) 0.012(4) 0.017(4) -0.001(3) 0.002(3) 0.007(3)
C60 0.008(3) 0.009(3) 0.014(4) 0.004(3) -0.003(3) 0.001(3)
C61 0.011(3) 0.012(4) 0.009(4) 0.003(3) 0.000(3) 0.005(3)
C62 0.017(4) 0.008(4) 0.009(4) 0.000(3) 0.003(3) 0.002(3)
C63 0.011(3) 0.004(3) 0.022(4) 0.000(3) 0.006(3) -0.001(3)
C64 0.014(3) 0.008(3) 0.022(4) -0.002(3) 0.003(3) -0.002(3)
C65 0.013(4) 0.007(4) 0.032(5) 0.002(3) 0.007(3) 0.005(3)
C66 0.010(3) 0.014(4) 0.035(5) -0.001(3) 0.007(3) 0.005(3)
C67 0.022(4) 0.017(4) 0.025(4) -0.013(3) 0.005(3) -0.001(3)
C68 0.009(3) 0.006(3) 0.014(4) 0.003(3) 0.004(3) -0.002(3)
C69 0.009(3) 0.010(4) 0.013(4) -0.002(3) 0.001(3) -0.001(3)
C70 0.005(3) 0.011(4) 0.019(4) -0.005(3) 0.003(3) -0.001(3)
C71 0.014(3) 0.008(3) 0.020(4) -0.003(3) 0.001(3) -0.002(3)
C72 0.007(3) 0.017(4) 0.029(5) -0.005(3) 0.005(3) 0.002(3)
C73 0.010(3) 0.019(4) 0.040(5) -0.001(4) 0.003(3) 0.002(3)
C74 0.020(4) 0.017(4) 0.030(5) 0.005(3) 0.005(3) 0.006(3)
C75 0.011(3) 0.011(4) 0.020(4) -0.004(3) 0.003(3) -0.003(3)
C76 0.011(3) 0.014(4) 0.018(4) 0.003(3) 0.003(3) 0.002(3)
C77 0.023(4) 0.013(4) 0.028(5) 0.003(3) 0.008(3) 0.007(3)
C78 0.009(4) 0.015(4) 0.032(5) -0.002(3) 0.004(3) -0.005(3)
C79 0.009(3) 0.018(4) 0.027(4) -0.004(3) 0.003(3) -0.003(3)
C80 0.013(4) 0.020(4) 0.034(5) -0.006(4) 0.006(3) -0.002(3)
C81 0.024(4) 0.029(5) 0.025(5) -0.006(4) 0.013(3) -0.007(4)
C82 0.019(4) 0.032(5) 0.037(5) -0.013(4) 0.013(4) -0.005(4)
C83 0.011(4) 0.022(4) 0.051(6) -0.006(4) 0.007(4) -0.001(3)
C84 0.008(3) 0.013(4) 0.037(5) -0.008(3) 0.003(3) -0.006(3)
C85 0.006(3) 0.018(4) 0.038(5) 0.000(4) -0.005(3) -0.002(3)
C86 0.015(4) 0.009(4) 0.037(5) -0.001(3) -0.003(4) -0.003(3)
C87 0.011(4) 0.008(4) 0.030(5) 0.003(3) -0.002(3) -0.005(3)
C88 0.023(4) 0.022(4) 0.026(5) 0.009(4) -0.001(3) -0.004(3)
C89 0.024(4) 0.035(5) 0.027(5) -0.003(4) 0.011(4) -0.006(4)
C90 0.020(4) 0.015(4) 0.035(5) -0.004(4) 0.008(3) -0.005(3)
C91 0.015(4) 0.004(3) 0.038(5) -0.004(3) 0.006(3) -0.003(3)
O9 0.056(4) 0.052(5) 0.065(5) 0.018(4) 0.009(4) 0.006(4)
O10 0.083(6) 0.044(4) 0.052(5) -0.017(4) 0.021(4) -0.026(4)
O11 0.036(4) 0.044(4) 0.058(5) 0.009(3) 0.003(3) 0.002(3)
O12 0.079(5) 0.053(5) 0.042(5) -0.001(4) 0.012(4) 0.011(4)
O13 0.078(5) 0.041(4) 0.048(5) -0.004(4) 0.018(4) -0.002(4)
O14 0.045(4) 0.048(4) 0.059(5) -0.012(4) 0.028(4) -0.011(3)
O15 0.025(3) 0.060(4) 0.039(4) -0.006(3) 0.000(3) 0.004(3)
O16 0.047(4) 0.049(4) 0.039(4) 0.010(3) 0.008(3) 0.015(3)
O17 0.043(4) 0.049(4) 0.085(6) -0.016(4) 0.027(4) -0.003(3)
O18 0.084(5) 0.040(4) 0.037(4) 0.005(3) 0.008(4) 0.023(4)
O19 0.069(4) 0.046(4) 0.049(4) -0.018(3) 0.038(4) -0.035(3)
O20 0.087(6) 0.042(5) 0.091(6) 0.035(4) 0.051(5) 0.000(4)
O21 0.039(4) 0.056(4) 0.047(4) -0.018(3) 0.013(3) -0.017(3)
N26 0.053(5) 0.048(5) 0.027(4) -0.010(4) 0.012(4) -0.032(4)
O22 0.028(3) 0.042(4) 0.041(4) 0.004(3) 0.008(3) -0.011(3)
O23 0.045(3) 0.032(3) 0.025(3) -0.002(3) -0.009(3) -0.009(3)
O24 0.049(4) 0.048(4) 0.065(5) -0.009(4) 0.022(4) 0.015(3)
O25 0.027(3) 0.050(4) 0.055(4) 0.006(3) -0.003(3) 0.009(3)
O26 0.030(3) 0.041(3) 0.031(3) 0.010(3) 0.006(3) 0.008(3)
O27 0.041(4) 0.038(4) 0.060(5) 0.018(3) 0.026(3) 0.011(3)
N28 0.027(4) 0.034(4) 0.026(4) -0.004(3) 0.004(3) 0.009(3)
O28 0.026(3) 0.044(4) 0.061(4) 0.005(3) 0.013(3) 0.000(3)
O29 0.030(3) 0.023(3) 0.037(4) 0.000(3) 0.011(3) -0.001(2)
O30 0.047(4) 0.017(3) 0.033(3) 0.002(2) 0.000(3) 0.005(3)
N29 0.034(4) 0.026(4) 0.021(4) 0.000(3) 0.011(3) -0.001(3)

loop_
_atom_type_symbol
_atom_type_description
_atom_type_scat_dispersion_real
_atom_type_scat_dispersion_imag
_atom_type_scat_source
C C 0.0033 0.0016 'International Tables Vol C Tables 4.2.6.8 and 6.1.1.4'
H H 0 0 'International Tables Vol C Tables 4.2.6.8 and 6.1.1.4'
Cu Cu 0.3201 1.2651 'International Tables Vol C Tables 4.2.6.8 and 6.1.1.4'
N N 0.0061 0.0033 'International Tables Vol C Tables 4.2.6.8 and 6.1.1.4'
O O 0.0106 0.006 'International Tables Vol C Tables 4.2.6.8 and 6.1.1.4'

loop_
_geom_angle_atom_site_label_1
_geom_angle_atom_site_label_2
_geom_angle_atom_site_label_3
_geom_angle
N2 Cu1 N4 168.1(2)
N2 Cu1 N1 82.7(2)
N4 Cu1 N1 94.9(2)
N2 Cu1 N3 81.9(2)
N4 Cu1 N3 99.9(2)
N1 Cu1 N3 164.4(2)
N2 Cu1 N5 115.1(2)
N4 Cu1 N5 76.8(2)
N1 Cu1 N5 97.1(2)
N3 Cu1 N5 91.1(2)
N11 Cu2 N9 170.5(2)
N11 Cu2 N12 82.3(2)
N9 Cu2 N12 97.7(2)
N11 Cu2 N10 81.8(2)
N9 Cu2 N10 97.3(2)
N12 Cu2 N10 163.7(2)
N11 Cu2 N6 113.6(2)
N9 Cu2 N6 75.8(2)
N12 Cu2 N6 100.4(2)
N10 Cu2 N6 89.4(2)
C1 N1 C5 118.6(6)
C1 N1 Cu1 128.6(5)
C5 N1 Cu1 112.6(5)
C7 N2 C6 124.5(6)
C7 N2 Cu1 118.8(5)
C6 N2 Cu1 116.5(5)
C12 N3 C8 118.3(6)
C12 N3 Cu1 128.9(5)
C8 N3 Cu1 112.8(4)
C13 N4 C17 119.2(6)
C13 N4 Cu1 121.4(4)
C17 N4 Cu1 118.7(4)
C18 N5 C19 119.9(5)
C18 N5 Cu1 104.4(4)
C19 N5 Cu1 129.6(4)
C97 N6 C26 119.6(5)
C97 N6 Cu2 128.8(4)
C26 N6 Cu2 104.2(4)
C92 N7 C96 116.4(6)
C22 N8 C20 117.3(6)
C31 N9 C27 118.8(6)
C31 N9 Cu2 121.7(4)
C27 N9 Cu2 119.5(4)
C43 N10 C39 117.8(6)
C43 N10 Cu2 129.3(5)
C39 N10 Cu2 112.8(4)
C38 N11 C37 123.1(6)
C38 N11 Cu2 118.1(5)
C37 N11 Cu2 117.9(5)
C32 N12 C36 118.5(6)
C32 N12 Cu2 128.6(5)
C36 N12 Cu2 112.5(5)
N1 C1 C2 123.0(7)
N1 C1 H1 118.5
C2 C1 H1 118.5
C94 C93 C92 117.8(7)
C94 C93 H93 121.1
C92 C93 H93 121.1
C3 C2 C1 118.4(8)
C3 C2 H2 120.8
C1 C2 H2 120.8
C2 C3 C4 119.5(7)
C2 C3 H3 120.3
C4 C3 H3 120.3
C94 C95 C96 118.4(7)
C94 C95 H95 120.8
C96 C95 H95 120.8
C5 C4 C3 118.8(7)
C5 C4 H4 120.6
C3 C4 H4 120.6
N1 C5 C4 121.7(7)
N1 C5 C6 115.0(6)
C4 C5 C6 123.2(7)
O1 C6 N2 127.2(7)
O1 C6 C5 120.6(6)
N2 C6 C5 112.2(6)
O2 C7 N2 128.6(7)
O2 C7 C8 120.7(7)
N2 C7 C8 110.6(6)
N3 C8 C9 122.6(6)
N3 C8 C7 115.8(6)
C9 C8 C7 121.6(7)
C8 C9 C10 118.8(7)
C8 C9 H9 120.6
C10 C9 H9 120.6
C9 C10 C11 118.8(7)
C9 C10 H10 120.6
C11 C10 H10 120.6
C12 C11 C10 119.2(7)
C12 C11 H11 120.4
C10 C11 H11 120.4
N3 C12 C11 122.3(7)
N3 C12 H12 118.8
C11 C12 H12 118.8
N4 C13 C14 122.4(6)
N4 C13 H13 118.8
C14 C13 H13 118.8
C15 C14 C13 118.5(6)
C15 C14 H14 120.7
C13 C14 H14 120.7
C14 C15 C16 119.5(6)
C14 C15 H15 120.3
C16 C15 H15 120.3
C17 C16 C15 119.4(6)
C17 C16 H16 120.3
C15 C16 H16 120.3
N4 C17 C16 121.0(6)
N4 C17 C18 115.4(6)
C16 C17 C18 123.6(6)
N5 C18 C97 120.1(6)
N5 C18 C17 115.8(6)
C97 C18 C17 124.1(6)
N5 C19 C26 119.4(6)
N5 C19 C20 115.7(5)
C26 C19 C20 124.7(6)
N8 C20 C25 123.7(6)
N8 C20 C19 115.2(6)
C25 C20 C19 121.0(6)
N8 C22 C23 122.7(7)
N8 C22 H22 118.7
C23 C22 H22 118.7
C24 C23 C22 119.1(7)
C24 C23 H23 120.5
C22 C23 H23 120.5
C23 C24 C25 119.4(7)
C23 C24 H24 120.3
C25 C24 H24 120.3
C95 C94 C93 119.6(7)
C95 C94 H94 120.2
C93 C94 H94 120.2
C24 C25 C20 117.6(7)
C24 C25 H25 121.2
C20 C25 H25 121.2
N6 C26 C19 120.2(6)
N6 C26 C27 115.3(5)
C19 C26 C27 124.5(6)
N9 C27 C28 121.6(6)
N9 C27 C26 115.5(6)
C28 C27 C26 122.9(6)
C27 C28 C29 119.0(6)
C27 C28 H28 120.5
C29 C28 H28 120.5
N6 C97 C18 119.3(6)
N6 C97 C92 116.7(6)
C18 C97 C92 123.9(6)
C30 C29 C28 118.9(6)
C30 C29 H29 120.5
C28 C29 H29 120.5
C31 C30 C29 119.1(6)
C31 C30 H30 120.4
C29 C30 H30 120.4
N9 C31 C30 122.6(6)
N9 C31 H31 118.7
C30 C31 H31 118.7
N12 C32 C33 122.7(7)
N12 C32 H32 118.7
C33 C32 H32 118.7
C32 C33 C34 118.7(7)
C32 C33 H33 120.6
C34 C33 H33 120.6
C35 C34 C33 119.0(7)
C35 C34 H34 120.5
C33 C34 H34 120.5
C36 C35 C34 118.9(7)
C36 C35 H35 120.6
C34 C35 H35 120.6
N12 C36 C35 122.2(7)
N12 C36 C37 115.8(6)
C35 C36 C37 122.0(7)
O4 C37 N11 128.8(7)
O4 C37 C36 120.4(6)
N11 C37 C36 110.8(6)
N7 C92 C93 124.0(6)
N7 C92 C97 115.2(6)
C93 C92 C97 120.7(6)
O3 C38 N11 128.4(7)
O3 C38 C39 120.1(6)
N11 C38 C39 111.4(6)
C40 C39 N10 121.5(6)
C40 C39 C38 122.8(6)
N10 C39 C38 115.4(6)
C39 C40 C41 119.6(7)
C39 C40 H40 120.2
C41 C40 H40 120.2
C42 C41 C40 118.7(7)
C42 C41 H41 120.7
C40 C41 H41 120.7
C43 C42 C41 119.7(7)
C43 C42 H42 120.2
C41 C42 H42 120.2
N10 C43 C42 122.7(7)
N10 C43 H43 118.7
C42 C43 H43 118.7
N7 C96 C95 123.8(7)
N7 C96 H96 118.1
C95 C96 H96 118.1
N14 Cu3 N18 168.7(2)
N14 Cu3 N13 82.0(2)
N18 Cu3 N13 97.6(2)
N14 Cu3 N15 81.4(2)
N18 Cu3 N15 98.6(2)
N13 Cu3 N15 163.4(2)
N14 Cu3 N17 115.0(2)
N18 Cu3 N17 76.2(2)
N13 Cu3 N17 98.4(2)
N15 Cu3 N17 89.0(2)
N24 Cu4 N21 169.4(2)
N24 Cu4 N25 82.0(2)
N21 Cu4 N25 97.0(2)
N24 Cu4 N23 82.2(2)
N21 Cu4 N23 98.1(2)
N25 Cu4 N23 164.0(2)
N24 Cu4 N19 113.9(2)
N21 Cu4 N19 76.7(2)
N25 Cu4 N19 97.5(2)
N23 Cu4 N19 91.1(2)
C55 N13 C51 118.8(6)
C55 N13 Cu3 128.2(5)
C51 N13 Cu3 112.9(4)
C49 N14 C50 122.5(6)
C49 N14 Cu3 119.5(4)
C50 N14 Cu3 117.9(5)
C44 N15 C48 118.0(6)
C44 N15 Cu3 129.0(5)
C48 N15 Cu3 112.9(4)
C56 N18 C60 117.5(6)
C56 N18 Cu3 123.2(4)
C60 N18 Cu3 119.2(4)
C62 N17 C61 119.9(6)
C62 N17 Cu3 128.1(4)
C61 N17 Cu3 104.9(4)
C67 N16 C63 117.2(6)
C69 N19 C68 119.9(5)
C69 N19 Cu4 129.8(4)
C68 N19 Cu4 104.9(4)
C79 N21 C75 118.6(6)
C79 N21 Cu4 122.0(4)
C75 N21 Cu4 119.1(4)
C74 N20 C70 116.0(6)
C91 N23 C87 118.0(7)
C91 N23 Cu4 129.3(5)
C87 N23 Cu4 112.4(5)
C85 N24 C86 123.7(6)
C85 N24 Cu4 117.7(5)
C86 N24 Cu4 118.1(5)
C80 N25 C84 117.8(6)
C80 N25 Cu4 128.1(5)
C84 N25 Cu4 113.3(5)
N15 C44 C45 122.5(7)
N15 C44 H44 118.7
C45 C44 H44 118.7
C44 C45 C46 119.3(7)
C44 C45 H45 120.3
C46 C45 H45 120.3
C45 C46 C47 119.2(7)
C45 C46 H46 120.4
C47 C46 H46 120.4
C48 C47 C46 117.9(7)
C48 C47 H47 121.1
C46 C47 H47 121.1
N15 C48 C47 123.0(6)
N15 C48 C49 115.6(6)
C47 C48 C49 121.2(6)
O6 C49 N14 129.2(6)
O6 C49 C48 120.6(6)
N14 C49 C48 110.2(6)
O5 C50 N14 128.0(7)
O5 C50 C51 121.2(6)
N14 C50 C51 110.8(6)
N13 C51 C52 121.4(7)
N13 C51 C50 115.5(6)
C52 C51 C50 123.0(6)
C51 C52 C53 119.7(7)
C51 C52 H52 120.2
C53 C52 H52 120.2
C54 C53 C52 118.6(7)
C54 C53 H53 120.7
C52 C53 H53 120.7
C53 C54 C55 119.7(7)
C53 C54 H54 120.2
C55 C54 H54 120.2
N13 C55 C54 121.8(7)
N13 C55 H55 119.1
C54 C55 H55 119.1
N18 C56 C57 123.5(6)
N18 C56 H56 118.2
C57 C56 H56 118.2
C56 C57 C58 118.6(6)
C56 C57 H57 120.7
C58 C57 H57 120.7
C57 C58 C59 119.1(6)
C57 C58 H58 120.5
C59 C58 H58 120.5
C60 C59 C58 119.5(6)
C60 C59 H59 120.3
C58 C59 H59 120.3
N18 C60 C59 121.7(6)
N18 C60 C61 114.6(6)
C59 C60 C61 123.6(6)
N17 C61 C69 120.1(6)
N17 C61 C60 115.8(5)
C69 C61 C60 124.0(6)
N17 C62 C68 119.7(6)
N17 C62 C63 116.7(6)
C68 C62 C63 123.3(6)
N16 C63 C64 122.9(6)
N16 C63 C62 115.7(6)
C64 C63 C62 121.4(6)
C65 C64 C63 118.5(7)
C65 C64 H64 120.8
C63 C64 H64 120.8
C66 C65 C64 119.2(7)
C66 C65 H65 120.4
C64 C65 H65 120.4
C65 C66 C67 118.7(7)
C65 C66 H66 120.7
C67 C66 H66 120.7
N16 C67 C66 123.4(7)
N16 C67 H67 118.3
C66 C67 H67 118.3
N19 C68 C62 119.6(6)
N19 C68 C75 115.5(6)
C62 C68 C75 124.8(6)
N19 C69 C61 119.2(6)
N19 C69 C70 116.4(6)
C61 C69 C70 124.2(6)
N20 C70 C71 123.9(6)
N20 C70 C69 114.9(6)
C71 C70 C69 121.3(6)
C72 C71 C70 118.4(7)
C72 C71 H71 120.8
C70 C71 H71 120.8
C71 C72 C73 119.0(7)
C71 C72 H72 120.5
C73 C72 H72 120.5
C72 C73 C74 118.1(7)
C72 C73 H73 120.9
C74 C73 H73 120.9
N20 C74 C73 124.6(7)
N20 C74 H74 117.7
C73 C74 H74 117.7
N21 C75 C76 121.2(6)
N21 C75 C68 116.0(6)
C76 C75 C68 122.7(6)
C77 C76 C75 118.8(6)
C77 C76 H76 120.6
C75 C76 H76 120.6
C78 C77 C76 119.0(7)
C78 C77 H77 120.5
C76 C77 H77 120.5
C79 C78 C77 119.6(7)
C79 C78 H78 120.2
C77 C78 H78 120.2
N21 C79 C78 122.6(6)
N21 C79 H79 118.7
C78 C79 H79 118.7
N25 C80 C81 122.1(7)
N25 C80 H80 119
C81 C80 H80 119
C82 C81 C80 119.5(8)
C82 C81 H81 120.2
C80 C81 H81 120.2
C81 C82 C83 118.9(7)
C81 C82 H82 120.5
C83 C82 H82 120.5
C84 C83 C82 118.0(7)
C84 C83 H83 121
C82 C83 H83 121
N25 C84 C83 123.6(8)
N25 C84 C85 115.0(6)
C83 C84 C85 121.4(7)
O8 C85 N24 128.7(8)
O8 C85 C84 120.3(7)
N24 C85 C84 111.0(6)
O7 C86 N24 128.4(7)
O7 C86 C87 120.3(7)
N24 C86 C87 111.3(6)
N23 C87 C88 121.7(7)
N23 C87 C86 115.8(7)
C88 C87 C86 122.2(7)
C87 C88 C89 119.0(7)
C87 C88 H88 120.5
C89 C88 H88 120.5
C90 C89 C88 119.3(8)
C90 C89 H89 120.4
C88 C89 H89 120.4
C89 C90 C91 118.8(7)
C89 C90 H90 120.6
C91 C90 H90 120.6
N23 C91 C90 123.1(7)
N23 C91 H91 118.4
C90 C91 H91 118.4
H9A O9 H9B 109.4
H10A O10 H10B 109.6
H11A O11 H11B 109.5
H12A O12 H12B 109.4
H13A O13 H13B 109.5
H14A O14 H14B 109.5
H15A O15 H15B 109.6
H16A O16 H16B 109.4
H17A O17 H17B 109.5
H18A O18 H18B 109.5
O20 N26 O21 121.4(8)
O20 N26 O19 117.7(9)
O21 N26 O19 120.9(8)
O24 N27 O23 120.2(7)
O24 N27 O22 119.5(7)
O23 N27 O22 120.3(7)
O26 N28 O27 120.1(6)
O26 N28 O25 120.9(7)
O27 N28 O25 119.0(7)
O30 N29 O28 120.8(7)
O30 N29 O29 120.1(7)
O28 N29 O29 119.1(7)

loop_
_geom_bond_atom_site_label_1
_geom_bond_atom_site_label_2
_geom_bond_distance
Cu1 N2 1.901(6)
Cu1 N4 1.969(5)
Cu1 N1 1.987(6)
Cu1 N3 1.995(6)
Cu1 N5 2.328(5)
Cu2 N11 1.913(5)
Cu2 N9 1.979(5)
Cu2 N12 1.995(6)
Cu2 N10 2.004(6)
Cu2 N6 2.362(5)
O1 C6 1.224(8)
O2 C7 1.207(8)
O3 C38 1.219(8)
O4 C37 1.204(8)
N1 C1 1.311(9)
N1 C5 1.343(9)
N2 C7 1.352(9)
N2 C6 1.353(9)
N3 C12 1.329(9)
N3 C8 1.347(9)
N4 C13 1.330(8)
N4 C17 1.339(8)
N5 C18 1.317(8)
N5 C19 1.329(9)
N6 C97 1.325(8)
N6 C26 1.330(8)
N7 C92 1.325(9)
N7 C96 1.328(8)
N8 C22 1.323(9)
N8 C20 1.330(9)
N9 C31 1.321(8)
N9 C27 1.346(8)
N10 C43 1.322(9)
N10 C39 1.353(8)
N11 C38 1.351(9)
N11 C37 1.359(9)
N12 C32 1.305(9)
N12 C36 1.347(9)
C1 C2 1.364(10)
C1 H1 0.93
C93 C94 1.365(10)
C93 C92 1.390(9)
C93 H93 0.93
C2 C3 1.362(11)
C2 H2 0.93
C3 C4 1.371(11)
C3 H3 0.93
C95 C94 1.361(10)
C95 C96 1.383(10)
C95 H95 0.93
C4 C5 1.359(10)
C4 H4 0.93
C5 C6 1.479(11)
C7 C8 1.490(10)
C8 C9 1.360(10)
C9 C10 1.376(10)
C9 H9 0.93
C10 C11 1.381(11)
C10 H10 0.93
C11 C12 1.364(10)
C11 H11 0.93
C12 H12 0.93
C13 C14 1.378(10)
C13 H13 0.93
C14 C15 1.360(9)
C14 H14 0.93
C15 C16 1.377(9)
C15 H15 0.93
C16 C17 1.373(9)
C16 H16 0.93
C17 C18 1.467(9)
C18 C97 1.405(9)
C19 C26 1.390(9)
C19 C20 1.474(9)
C20 C25 1.384(9)
C22 C23 1.387(10)
C22 H22 0.93
C23 C24 1.355(11)
C23 H23 0.93
C24 C25 1.374(10)
C24 H24 0.93
C94 H94 0.93
C25 H25 0.93
C26 C27 1.475(9)
C27 C28 1.362(9)
C28 C29 1.382(9)
C28 H28 0.93
C97 C92 1.447(9)
C29 C30 1.365(9)
C29 H29 0.93
C30 C31 1.360(9)
C30 H30 0.93
C31 H31 0.93
C32 C33 1.372(10)
C32 H32 0.93
C33 C34 1.374(10)
C33 H33 0.93
C34 C35 1.369(10)
C34 H34 0.93
C35 C36 1.359(10)
C35 H35 0.93
C36 C37 1.496(10)
C38 C39 1.487(10)
C39 C40 1.350(10)
C40 C41 1.363(11)
C40 H40 0.93
C41 C42 1.356(11)
C41 H41 0.93
C42 C43 1.346(10)
C42 H42 0.93
C43 H43 0.93
C96 H96 0.93
Cu3 N14 1.894(5)
Cu3 N18 1.972(5)
Cu3 N13 1.988(6)
Cu3 N15 2.005(6)
Cu3 N17 2.317(5)
Cu4 N24 1.901(6)
Cu4 N21 1.961(5)
Cu4 N25 1.991(6)
Cu4 N23 2.012(6)
Cu4 N19 2.329(5)
O5 C50 1.211(8)
O6 C49 1.212(8)
O7 C86 1.207(8)
O8 C85 1.207(8)
N13 C55 1.326(9)
N13 C51 1.351(8)
N14 C49 1.356(9)
N14 C50 1.366(8)
N15 C44 1.328(9)
N15 C48 1.345(8)
N18 C56 1.334(8)
N18 C60 1.355(8)
N17 C62 1.317(8)
N17 C61 1.326(8)
N16 C67 1.322(9)
N16 C63 1.329(9)
N19 C69 1.325(8)
N19 C68 1.331(8)
N21 C79 1.327(8)
N21 C75 1.341(8)
N20 C74 1.321(9)
N20 C70 1.333(9)
N23 C91 1.313(9)
N23 C87 1.352(9)
N24 C85 1.350(9)
N24 C86 1.366(10)
N25 C80 1.320(9)
N25 C84 1.324(9)
C44 C45 1.357(10)
C44 H44 0.93
C45 C46 1.364(11)
C45 H45 0.93
C46 C47 1.388(10)
C46 H46 0.93
C47 C48 1.356(10)
C47 H47 0.93
C48 C49 1.493(9)
C50 C51 1.473(10)
C51 C52 1.357(9)
C52 C53 1.373(10)
C52 H52 0.93
C53 C54 1.363(10)
C53 H53 0.93
C54 C55 1.367(10)
C54 H54 0.93
C55 H55 0.93
C56 C57 1.365(9)
C56 H56 0.93
C57 C58 1.371(9)
C57 H57 0.93
C58 C59 1.375(9)
C58 H58 0.93
C59 C60 1.368(9)
C59 H59 0.93
C60 C61 1.458(9)
C61 C69 1.389(9)
C62 C68 1.389(9)
C62 C63 1.473(9)
C63 C64 1.375(9)
C64 C65 1.370(9)
C64 H64 0.93
C65 C66 1.354(10)
C65 H65 0.93
C66 C67 1.371(10)
C66 H66 0.93
C67 H67 0.93
C68 C75 1.458(9)
C69 C70 1.463(9)
C70 C71 1.373(9)
C71 C72 1.368(10)
C71 H71 0.93
C72 C73 1.369(11)
C72 H72 0.93
C73 C74 1.369(10)
C73 H73 0.93
C74 H74 0.93
C75 C76 1.388(9)
C76 C77 1.369(10)
C76 H76 0.93
C77 C78 1.363(10)
C77 H77 0.93
C78 C79 1.351(10)
C78 H78 0.93
C79 H79 0.93
C80 C81 1.372(10)
C80 H80 0.93
C81 C82 1.355(11)
C81 H81 0.93
C82 C83 1.368(11)
C82 H82 0.93
C83 C84 1.364(11)
C83 H83 0.93
C84 C85 1.499(11)
C86 C87 1.487(10)
C87 C88 1.366(11)
C88 C89 1.369(11)
C88 H88 0.93
C89 C90 1.357(11)
C89 H89 0.93
C90 C91 1.367(11)
C90 H90 0.93
C91 H91 0.93
O9 H9A 0.8702
O9 H9B 0.8695
O10 H10A 0.8707
O10 H10B 0.87
O11 H11A 0.8699
O11 H11B 0.8705
O12 H12A 0.8698
O12 H12B 0.8696
O13 H13A 0.8696
O13 H13B 0.8711
O14 H14A 0.8698
O14 H14B 0.8703
O15 H15A 0.8703
O15 H15B 0.8693
O16 H16A 0.871
O16 H16B 0.8691
O17 H17A 0.8691
O17 H17B 0.8707
O18 H18A 0.8706
O18 H18B 0.8699
O19 N26 1.249(9)
O20 N26 1.219(10)
O21 N26 1.234(10)
O22 N27 1.258(8)
O23 N27 1.228(8)
O24 N27 1.223(9)
O25 N28 1.247(8)
O26 N28 1.235(8)
O27 N28 1.240(8)
O28 N29 1.236(8)
O29 N29 1.250(8)
O30 N29 1.224(8)

loop_
_geom_torsion_atom_site_label_1
_geom_torsion_atom_site_label_2
_geom_torsion_atom_site_label_3
_geom_torsion_atom_site_label_4
_geom_torsion
C5 N1 C1 C2 -0.1(11)
Cu1 N1 C1 C2 174.3(5)
N1 C1 C2 C3 -0.6(12)
C1 C2 C3 C4 1.1(11)
C2 C3 C4 C5 -0.9(11)
C1 N1 C5 C4 0.3(10)
Cu1 N1 C5 C4 -175.0(5)
C1 N1 C5 C6 -179.2(6)
Cu1 N1 C5 C6 5.6(7)
C3 C4 C5 N1 0.3(11)
C3 C4 C5 C6 179.6(7)
C7 N2 C6 O1 5.5(11)
Cu1 N2 C6 O1 -169.2(6)
C7 N2 C6 C5 -174.7(6)
Cu1 N2 C6 C5 10.7(7)
N1 C5 C6 O1 169.3(6)
C4 C5 C6 O1 -10.1(11)
N1 C5 C6 N2 -10.6(9)
C4 C5 C6 N2 170.0(6)
C6 N2 C7 O2 9.0(11)
Cu1 N2 C7 O2 -176.5(6)
C6 N2 C7 C8 -170.9(6)
Cu1 N2 C7 C8 3.6(7)
C12 N3 C8 C9 0.2(10)
Cu1 N3 C8 C9 -177.3(5)
C12 N3 C8 C7 177.2(6)
Cu1 N3 C8 C7 -0.2(7)
O2 C7 C8 N3 178.0(6)
N2 C7 C8 N3 -2.1(8)
O2 C7 C8 C9 -4.9(10)
N2 C7 C8 C9 175.0(6)
N3 C8 C9 C10 2.0(10)
C7 C8 C9 C10 -174.8(6)
C8 C9 C10 C11 -2.7(11)
C9 C10 C11 C12 1.3(11)
C8 N3 C12 C11 -1.7(10)
Cu1 N3 C12 C11 175.2(5)
C10 C11 C12 N3 1.0(11)
C17 N4 C13 C14 -0.2(10)
Cu1 N4 C13 C14 -171.4(5)
N4 C13 C14 C15 0.4(11)
C13 C14 C15 C16 0.3(10)
C14 C15 C16 C17 -1.3(10)
C13 N4 C17 C16 -0.8(10)
Cu1 N4 C17 C16 170.7(5)
C13 N4 C17 C18 -177.7(6)
Cu1 N4 C17 C18 -6.3(8)
C15 C16 C17 N4 1.5(10)
C15 C16 C17 C18 178.2(6)
C19 N5 C18 C97 -7.9(10)
Cu1 N5 C18 C97 147.2(5)
C19 N5 C18 C17 173.0(6)
Cu1 N5 C18 C17 -31.9(7)
N4 C17 C18 N5 29.0(9)
C16 C17 C18 N5 -147.9(7)
N4 C17 C18 C97 -150.1(6)
C16 C17 C18 C97 33.0(10)
C18 N5 C19 C26 -3.4(9)
Cu1 N5 C19 C26 -151.5(5)
C18 N5 C19 C20 171.2(6)
Cu1 N5 C19 C20 23.1(8)
C22 N8 C20 C25 -3.4(10)
C22 N8 C20 C19 173.9(6)
N5 C19 C20 N8 -120.0(7)
C26 C19 C20 N8 54.3(9)
N5 C19 C20 C25 57.3(8)
C26 C19 C20 C25 -128.4(7)
C20 N8 C22 C23 0.4(10)
N8 C22 C23 C24 3.7(11)
C22 C23 C24 C25 -5.0(11)
C96 C95 C94 C93 -1.0(11)
C92 C93 C94 C95 -0.4(10)
C23 C24 C25 C20 2.2(10)
N8 C20 C25 C24 2.1(10)
C19 C20 C25 C24 -175.0(6)
C97 N6 C26 C19 -8.6(10)
Cu2 N6 C26 C19 143.9(5)
C97 N6 C26 C27 174.5(6)
Cu2 N6 C26 C27 -33.0(6)
N5 C19 C26 N6 12.0(10)
C20 C19 C26 N6 -162.1(6)
N5 C19 C26 C27 -171.4(6)
C20 C19 C26 C27 14.5(10)
C31 N9 C27 C28 0.1(10)
Cu2 N9 C27 C28 176.5(5)
C31 N9 C27 C26 -178.2(6)
Cu2 N9 C27 C26 -1.9(8)
N6 C26 C27 N9 27.2(8)
C19 C26 C27 N9 -149.5(6)
N6 C26 C27 C28 -151.1(7)
C19 C26 C27 C28 32.1(10)
N9 C27 C28 C29 1.1(10)
C26 C27 C28 C29 179.3(6)
C26 N6 C97 C18 -2.8(9)
Cu2 N6 C97 C18 -147.7(5)
C26 N6 C97 C92 173.4(6)
Cu2 N6 C97 C92 28.5(9)
N5 C18 C97 N6 11.3(10)
C17 C18 C97 N6 -169.7(6)
N5 C18 C97 C92 -164.6(6)
C17 C18 C97 C92 14.4(10)
C27 C28 C29 C30 -0.8(10)
C28 C29 C30 C31 -0.7(10)
C27 N9 C31 C30 -1.7(10)
Cu2 N9 C31 C30 -178.0(5)
C29 C30 C31 N9 2.0(11)
C36 N12 C32 C33 -1.4(10)
Cu2 N12 C32 C33 171.3(5)
N12 C32 C33 C34 -0.3(10)
C32 C33 C34 C35 1.5(10)
C33 C34 C35 C36 -1.2(10)
C32 N12 C36 C35 1.8(10)
Cu2 N12 C36 C35 -172.0(5)
C32 N12 C36 C37 -178.1(6)
Cu2 N12 C36 C37 8.1(7)
C34 C35 C36 N12 -0.5(10)
C34 C35 C36 C37 179.4(6)
C38 N11 C37 O4 -3.5(11)
Cu2 N11 C37 O4 -172.3(6)
C38 N11 C37 C36 174.2(6)
Cu2 N11 C37 C36 5.4(7)
N12 C36 C37 O4 169.0(6)
C35 C36 C37 O4 -10.9(10)
N12 C36 C37 N11 -8.9(8)
C35 C36 C37 N11 171.2(6)
C96 N7 C92 C93 -1.5(10)
C96 N7 C92 C97 178.4(6)
C94 C93 C92 N7 1.7(10)
C94 C93 C92 C97 -178.1(6)
N6 C97 C92 N7 -128.4(6)
C18 C97 C92 N7 47.6(9)
N6 C97 C92 C93 51.4(9)
C18 C97 C92 C93 -132.6(7)
C37 N11 C38 O3 3.6(11)
Cu2 N11 C38 O3 172.3(5)
C37 N11 C38 C39 -176.5(5)
Cu2 N11 C38 C39 -7.7(7)
C43 N10 C39 C40 2.1(9)
Cu2 N10 C39 C40 -175.3(5)
C43 N10 C39 C38 176.1(6)
Cu2 N10 C39 C38 -1.3(7)
O3 C38 C39 C40 -0.5(10)
N11 C38 C39 C40 179.6(6)
O3 C38 C39 N10 -174.4(6)
N11 C38 C39 N10 5.7(8)
N10 C39 C40 C41 -1.6(11)
C38 C39 C40 C41 -175.1(7)
C39 C40 C41 C42 0.7(11)
C40 C41 C42 C43 -0.5(11)
C39 N10 C43 C42 -1.8(10)
Cu2 N10 C43 C42 175.0(5)
C41 C42 C43 N10 1.1(11)
C92 N7 C96 C95 0.0(10)
C94 C95 C96 N7 1.3(11)
N18 Cu3 N14 C49 95.1(12)
N13 Cu3 N14 C49 -176.4(5)
N15 Cu3 N14 C49 4.0(5)
N17 Cu3 N14 C49 -80.8(5)
N18 Cu3 N14 C50 -81.0(13)
N13 Cu3 N14 C50 7.5(5)
N15 Cu3 N14 C50 -172.1(5)
N17 Cu3 N14 C50 103.1(5)
C48 N15 C44 C45 1.7(10)
Cu3 N15 C44 C45 179.3(5)
N15 C44 C45 C46 -0.5(11)
C44 C45 C46 C47 -1.4(11)
C45 C46 C47 C48 1.9(10)
C44 N15 C48 C47 -1.1(9)
Cu3 N15 C48 C47 -179.1(5)
C44 N15 C48 C49 -177.0(6)
Cu3 N15 C48 C49 5.0(7)
C46 C47 C48 N15 -0.7(10)
C46 C47 C48 C49 175.0(6)
C50 N14 C49 O6 -7.8(11)
Cu3 N14 C49 O6 176.2(5)
C50 N14 C49 C48 173.6(6)
Cu3 N14 C49 C48 -2.3(7)
N15 C48 C49 O6 179.3(6)
C47 C48 C49 O6 3.3(10)
N15 C48 C49 N14 -2.0(8)
C47 C48 C49 N14 -177.9(6)
C49 N14 C50 O5 -9.3(11)
Cu3 N14 C50 O5 166.7(6)
C49 N14 C50 C51 172.9(6)
Cu3 N14 C50 C51 -11.1(7)
C55 N13 C51 C52 0.1(9)
Cu3 N13 C51 C52 175.4(5)
C55 N13 C51 C50 -179.1(6)
Cu3 N13 C51 C50 -3.7(7)
O5 C50 C51 N13 -168.6(6)
N14 C50 C51 N13 9.3(8)
O5 C50 C51 C52 12.3(10)
N14 C50 C51 C52 -169.8(6)
N13 C51 C52 C53 -0.5(10)
C50 C51 C52 C53 178.6(6)
C51 C52 C53 C54 0.3(10)
C52 C53 C54 C55 0.3(11)
C51 N13 C55 C54 0.5(10)
Cu3 N13 C55 C54 -174.0(5)
C53 C54 C55 N13 -0.7(11)
C60 N18 C56 C57 -0.5(10)
Cu3 N18 C56 C57 176.0(5)
N18 C56 C57 C58 -1.6(11)
C56 C57 C58 C59 2.2(10)
C57 C58 C59 C60 -0.8(10)
C56 N18 C60 C59 2.0(9)
Cu3 N18 C60 C59 -174.6(5)
C56 N18 C60 C61 179.4(6)
Cu3 N18 C60 C61 2.8(8)
C58 C59 C60 N18 -1.4(10)
C58 C59 C60 C61 -178.5(6)
C62 N17 C61 C69 8.3(9)
Cu3 N17 C61 C69 -144.5(5)
C62 N17 C61 C60 -174.6(6)
Cu3 N17 C61 C60 32.6(6)
N18 C60 C61 N17 -27.0(8)
C59 C60 C61 N17 150.3(7)
N18 C60 C61 C69 150.0(6)
C59 C60 C61 C69 -32.7(10)
C61 N17 C62 C68 3.1(9)
Cu3 N17 C62 C68 149.0(5)
C61 N17 C62 C63 -171.3(6)
Cu3 N17 C62 C63 -25.4(9)
C67 N16 C63 C64 2.0(10)
C67 N16 C63 C62 -175.9(6)
N17 C62 C63 N16 121.8(7)
C68 C62 C63 N16 -52.4(9)
N17 C62 C63 C64 -56.1(9)
C68 C62 C63 C64 129.7(7)
N16 C63 C64 C65 -2.1(10)
C62 C63 C64 C65 175.7(6)
C63 C64 C65 C66 -0.1(10)
C64 C65 C66 C67 2.1(11)
C63 N16 C67 C66 0.3(10)
C65 C66 C67 N16 -2.3(11)
C69 N19 C68 C62 8.8(10)
Cu4 N19 C68 C62 -147.6(5)
C69 N19 C68 C75 -173.8(6)
Cu4 N19 C68 C75 29.9(7)
N17 C62 C68 N19 -11.9(10)
C63 C62 C68 N19 162.1(6)
N17 C62 C68 C75 170.9(6)
C63 C62 C68 C75 -15.0(11)
C68 N19 C69 C61 2.5(10)
Cu4 N19 C69 C61 152.2(5)
C68 N19 C69 C70 -172.5(6)
Cu4 N19 C69 C70 -22.8(9)
N17 C61 C69 N19 -11.3(10)
C60 C61 C69 N19 171.8(6)
N17 C61 C69 C70 163.3(6)
C60 C61 C69 C70 -13.6(11)
C74 N20 C70 C71 2.4(10)
C74 N20 C70 C69 -176.4(6)
N19 C69 C70 N20 119.4(7)
C61 C69 C70 N20 -55.3(9)
N19 C69 C70 C71 -59.4(9)
C61 C69 C70 C71 125.9(7)
N20 C70 C71 C72 -2.0(10)
C69 C70 C71 C72 176.7(6)
C70 C71 C72 C73 0.5(10)
C71 C72 C73 C74 0.4(11)
C70 N20 C74 C73 -1.4(11)
C72 C73 C74 N20 0.1(11)
C79 N21 C75 C76 1.4(10)
Cu4 N21 C75 C76 -173.1(5)
C79 N21 C75 C68 178.8(6)
Cu4 N21 C75 C68 4.4(8)
N19 C68 C75 N21 -26.1(9)
C62 C68 C75 N21 151.1(7)
N19 C68 C75 C76 151.3(7)
C62 C68 C75 C76 -31.5(11)
N21 C75 C76 C77 -2.6(10)
C68 C75 C76 C77 -179.9(6)
C75 C76 C77 C78 0.7(11)
C76 C77 C78 C79 2.4(11)
C75 N21 C79 C78 1.9(11)
Cu4 N21 C79 C78 176.2(6)
C77 C78 C79 N21 -3.8(12)
C84 N25 C80 C81 2.3(10)
Cu4 N25 C80 C81 -166.0(5)
N25 C80 C81 C82 -0.4(11)
C80 C81 C82 C83 -2.2(11)
C81 C82 C83 C84 2.9(11)
C80 N25 C84 C83 -1.6(10)
Cu4 N25 C84 C83 168.4(5)
C80 N25 C84 C85 179.8(6)
Cu4 N25 C84 C85 -10.2(7)
C82 C83 C84 N25 -1.0(11)
C82 C83 C84 C85 177.5(6)
C86 N24 C85 O8 -2.2(11)
Cu4 N24 C85 O8 169.9(6)
C86 N24 C85 C84 -179.4(6)
Cu4 N24 C85 C84 -7.3(7)
N25 C84 C85 O8 -166.0(6)
C83 C84 C85 O8 15.4(10)
N25 C84 C85 N24 11.4(8)
C83 C84 C85 N24 -167.2(6)
C85 N24 C86 O7 -4.9(11)
Cu4 N24 C86 O7 -177.0(6)
C85 N24 C86 C87 174.9(6)
Cu4 N24 C86 C87 2.8(7)
C91 N23 C87 C88 -1.6(10)
Cu4 N23 C87 C88 172.3(5)
C91 N23 C87 C86 -175.9(6)
Cu4 N23 C87 C86 -2.1(7)
O7 C86 C87 N23 179.5(6)
N24 C86 C87 N23 -0.3(8)
O7 C86 C87 C88 5.2(10)
N24 C86 C87 C88 -174.6(6)
N23 C87 C88 C89 0.2(11)
C86 C87 C88 C89 174.2(7)
C87 C88 C89 C90 0.1(11)
C88 C89 C90 C91 0.9(11)
C87 N23 C91 C90 2.7(10)
Cu4 N23 C91 C90 -169.9(5)
C89 C90 C91 N23 -2.4(11)
